data_4086269
loop_
_publ_author_name
'Martin, Justin R.'
'Lucius, Aaron L.'
'Gray, Gary M.'

_publ_section_title
;
 Metallathiacrown Ethers: Synthesis and Characterization of
 Transition-Metal Complexes Containing \a,\w-Bis(phosphite)-Polythioether
 Ligands and an Evaluation of Their Soft Metal Binding Capabilities
;
_journal_issue 18
_journal_name_full Organometallics
_journal_page_first 4605
_journal_paper_doi 10.1021/acs.organomet.5b00693
_journal_volume 34
_journal_year 2015
_chemical_formula_sum 'C34 H28 Mo O10 P2 S2'
_chemical_formula_weight 818.56
_chemical_name_systematic
;
 ?
;
_space_group_crystal_system triclinic
_space_group_IT_number 2
_space_group_name_Hall '-P 1'
_space_group_name_H-M_alt 'P -1'
_symmetry_space_group_name_Hall '-P 1'
_symmetry_space_group_name_H-M 'P -1'
_atom_sites_solution_hydrogens geom
_atom_sites_solution_primary direct
_atom_sites_solution_secondary difmap
_audit_creation_method SHELXL-2013
_cell_angle_alpha 84.0370(10)
_cell_angle_beta 77.997(2)
_cell_angle_gamma 68.9490(10)
_cell_formula_units_Z 2
_cell_length_a 8.4804(3)
_cell_length_b 11.0034(5)
_cell_length_c 19.7233(10)
_cell_measurement_reflns_used 4788
_cell_measurement_temperature 100(2)
_cell_measurement_theta_max 60.01
_cell_measurement_theta_min 2.29
_cell_volume 1679.20(13)
_computing_cell_refinement 'SAINT (Bruker AXS, 2012)'
_computing_data_collection 'APEX2 (Version 2012.10-0)'
_computing_data_reduction 'SADABS V2012/1 (Bruker AXS)'
_computing_structure_refinement 'SHELXL-2013 (Sheldrick, 2013)'
_computing_structure_solution 'SHELXTL-97 (Sheldrick, 2008)'
_diffrn_ambient_temperature 100(2)
_diffrn_measured_fraction_theta_full 0.789
_diffrn_measured_fraction_theta_max 0.958
_diffrn_measurement_device_type 'Bruker SMART BREEZE CCD'
_diffrn_measurement_method 'omega and phi scans'
_diffrn_radiation_type CuK\a
_diffrn_radiation_wavelength 1.54178
_diffrn_reflns_av_R_equivalents 0.0187
_diffrn_reflns_av_unetI/netI 0.0225
_diffrn_reflns_laue_measured_fraction_full 0.789
_diffrn_reflns_laue_measured_fraction_max 0.958
_diffrn_reflns_limit_h_max 9
_diffrn_reflns_limit_h_min -9
_diffrn_reflns_limit_k_max 11
_diffrn_reflns_limit_k_min -12
_diffrn_reflns_limit_l_max 22
_diffrn_reflns_limit_l_min -22
_diffrn_reflns_number 11524
_diffrn_reflns_point_group_measured_fraction_full 0.789
_diffrn_reflns_point_group_measured_fraction_max 0.958
_diffrn_reflns_theta_full 67.679
_diffrn_reflns_theta_max 60.011
_diffrn_reflns_theta_min 2.291
_diffrn_source 'fine-focused sealed tube'
_exptl_absorpt_coefficient_mu 5.766
_exptl_absorpt_correction_T_max 0.96019
_exptl_absorpt_correction_T_min 0.89852
_exptl_absorpt_correction_type numerical
_exptl_absorpt_process_details 'SADABS 2013'
_exptl_crystal_colour colorless
_exptl_crystal_density_diffrn 1.619
_exptl_crystal_density_meas ?
_exptl_crystal_description cut
_exptl_crystal_F_000 832
_exptl_crystal_size_max 0.212
_exptl_crystal_size_mid 0.203
_exptl_crystal_size_min 0.079
_refine_diff_density_max 0.507
_refine_diff_density_min -0.249
_refine_diff_density_rms 0.062
_refine_ls_extinction_method none
_refine_ls_goodness_of_fit_ref 1.081
_refine_ls_hydrogen_treatment constr
_refine_ls_matrix_type full
_refine_ls_number_parameters 442
_refine_ls_number_reflns 4788
_refine_ls_number_restraints 0
_refine_ls_restrained_S_all 1.081
_refine_ls_R_factor_all 0.0249
_refine_ls_R_factor_gt 0.0244
_refine_ls_shift/su_max 0.030
_refine_ls_shift/su_mean 0.002
_refine_ls_structure_factor_coef Fsqd
_refine_ls_weighting_details 'w=1/[\s^2^(Fo^2^)+(0.0308P)^2^+1.5170P] where P=(Fo^2^+2Fc^2^)/3'
_refine_ls_weighting_scheme calc
_refine_ls_wR_factor_gt 0.0613
_refine_ls_wR_factor_ref 0.0615
_reflns_Friedel_coverage 0.000
_reflns_number_gt 4668
_reflns_number_total 4788
_reflns_threshold_expression 'I > 2\s(I)'
_cod_data_source_file om5b00693_si_002.cif
_cod_data_source_block jrmi359_3
_cod_depositor_comments
;
The following automatic conversions were performed:

'_exptl_crystal_density_meas' value 'not measured' was changed to '?'
- the value is perceived as not measured.

Automatic conversion script
Id: cif_fix_values 3271 2015-04-21 07:52:19Z andrius 
;
_cod_database_code 4086269
_shelx_space_group_comment
;
The symmetry employed for this shelxl refinement is uniquely defined
by the following loop, which should always be used as a source of
symmetry information in preference to the above space-group names.
They are only intended as comments.
;
_shelx_estimated_absorpt_t_min 0.7600
_shelx_estimated_absorpt_t_max 1.0000
_shelxl_version_number 2013-4

loop_
_space_group_symop_operation_xyz
'x, y, z'
'-x, -y, -z'

loop_
_atom_site_label
_atom_site_type_symbol
_atom_site_fract_x
_atom_site_fract_y
_atom_site_fract_z
_atom_site_U_iso_or_equiv
_atom_site_adp_type
_atom_site_occupancy
_atom_site_site_symmetry_order
_atom_site_calc_flag
_atom_site_refinement_flags_posn
_atom_site_refinement_flags_adp
C1 C -0.0750(3) 0.1046(2) 0.27241(12) 0.0183(5) Uani 1 1 d . .
C2 C -0.2004(3) 0.3471(2) 0.34464(11) 0.0158(5) Uani 1 1 d . .
C3 C 0.1227(3) 0.1356(2) 0.35854(12) 0.0178(5) Uani 1 1 d . .
C4 C -0.1103(3) 0.3581(2) 0.20288(12) 0.0187(5) Uani 1 1 d . .
C5 C 0.3669(3) 0.3168(2) 0.37110(12) 0.0185(5) Uani 1 1 d . .
C6 C 0.0721(3) 0.5832(2) 0.39471(11) 0.0174(5) Uani 1 1 d . .
C7 C 0.3092(3) 0.3868(3) 0.43171(12) 0.0193(5) Uani 1 1 d . .
C8 C 0.2046(3) 0.5268(2) 0.43240(11) 0.0187(5) Uani 1 1 d . .
C9 C 0.3683(3) 0.3204(3) 0.49129(13) 0.0265(6) Uani 1 1 d . .
H1 H 0.3313 0.3645 0.5338 0.032 Uiso 1 1 calc R U
C10 C 0.2377(3) 0.6113(3) 0.47151(12) 0.0233(6) Uani 1 1 d . .
H8 H 0.3272 0.5767 0.4977 0.028 Uiso 1 1 calc R U
C11 C 0.4791(3) 0.1925(3) 0.48958(15) 0.0326(7) Uani 1 1 d . .
H2 H 0.5167 0.1495 0.5307 0.039 Uiso 1 1 calc R U
C12 C 0.1446(3) 0.7430(3) 0.47319(13) 0.0263(6) Uani 1 1 d . .
H7 H 0.1693 0.7973 0.5008 0.032 Uiso 1 1 calc R U
C13 C 0.5353(3) 0.1274(3) 0.42807(16) 0.0326(7) Uani 1 1 d . .
H3 H 0.6131 0.0400 0.4268 0.039 Uiso 1 1 calc R U
C14 C 0.0150(3) 0.7962(3) 0.43465(13) 0.0258(6) Uani 1 1 d . .
H6 H -0.0485 0.8871 0.4352 0.031 Uiso 1 1 calc R U
C15 C 0.4785(3) 0.1889(3) 0.36798(14) 0.0253(6) Uani 1 1 d . .
H4 H 0.5153 0.1441 0.3257 0.030 Uiso 1 1 calc R U
C16 C -0.0209(3) 0.7157(2) 0.39528(12) 0.0212(5) Uani 1 1 d . .
H5 H -0.1094 0.7513 0.3686 0.025 Uiso 1 1 calc R U
C17 C 0.6005(3) 0.1020(2) 0.15826(12) 0.0177(5) Uani 1 1 d . .
C18 C 0.4235(3) -0.0933(2) 0.22387(11) 0.0160(5) Uani 1 1 d . .
C19 C 0.6801(3) -0.0327(2) 0.16468(11) 0.0162(5) Uani 1 1 d . .
C20 C 0.5985(3) -0.1136(2) 0.21427(11) 0.0170(5) Uani 1 1 d . .
C21 C 0.8469(3) -0.0871(2) 0.12760(12) 0.0197(5) Uani 1 1 d . .
H9 H 0.9033 -0.1789 0.1297 0.024 Uiso 1 1 calc R U
C22 C 0.6961(3) -0.2121(2) 0.25454(12) 0.0220(5) Uani 1 1 d . .
H13 H 0.8162 -0.2295 0.2485 0.026 Uiso 1 1 calc R U
C23 C 0.9319(3) -0.0106(3) 0.08793(12) 0.0226(5) Uani 1 1 d . .
H10 H 1.0459 -0.0497 0.0636 0.027 Uiso 1 1 calc R U
C24 C 0.6216(3) -0.2852(2) 0.30336(12) 0.0232(5) Uani 1 1 d . .
H14 H 0.6908 -0.3535 0.3295 0.028 Uiso 1 1 calc R U
C25 C 0.8507(3) 0.1239(3) 0.08354(13) 0.0232(5) Uani 1 1 d . .
H11 H 0.9098 0.1768 0.0568 0.028 Uiso 1 1 calc R U
C26 C 0.4462(3) -0.2584(2) 0.31376(12) 0.0222(5) Uani 1 1 d . .
H15 H 0.3942 -0.3060 0.3484 0.027 Uiso 1 1 calc R U
C27 C 0.6836(3) 0.1803(2) 0.11822(12) 0.0204(5) Uani 1 1 d . .
H12 H 0.6263 0.2717 0.1146 0.024 Uiso 1 1 calc R U
C28 C 0.3463(3) -0.1624(2) 0.27382(12) 0.0192(5) Uani 1 1 d . .
H16 H 0.2259 -0.1442 0.2807 0.023 Uiso 1 1 calc R U
C29 C 0.2225(3) 0.6121(2) 0.22621(12) 0.0205(5) Uani 1 1 d . .
H28 H 0.2791 0.5997 0.2668 0.025 Uiso 1 1 calc R U
H27 H 0.1336 0.7002 0.2279 0.025 Uiso 1 1 calc R U
C30 C 0.3538(3) 0.6007(3) 0.16026(12) 0.0212(5) Uani 1 1 d . .
H25 H 0.4358 0.5100 0.1575 0.025 Uiso 1 1 calc R U
H26 H 0.4193 0.6581 0.1629 0.025 Uiso 1 1 calc R U
C31 C 0.2254(3) 0.4964(2) 0.06734(12) 0.0206(5) Uani 1 1 d . .
H24 H 0.3088 0.4187 0.0863 0.025 Uiso 1 1 calc R U
H23 H 0.1080 0.5022 0.0909 0.025 Uiso 1 1 calc R U
C32 C 0.2447(3) 0.4857(2) -0.01019(12) 0.0242(6) Uani 1 1 d . .
H21 H 0.3621 0.4820 -0.0327 0.029 Uiso 1 1 calc R U
H22 H 0.1624 0.5653 -0.0282 0.029 Uiso 1 1 calc R U
C33 C 0.3869(3) 0.2140(2) -0.00617(12) 0.0220(5) Uani 1 1 d . .
H19 H 0.4582 0.1614 -0.0466 0.026 Uiso 1 1 calc R U
H20 H 0.4594 0.2524 0.0112 0.026 Uiso 1 1 calc R U
C34 C 0.3328(3) 0.1249(2) 0.04995(12) 0.0209(5) Uani 1 1 d . .
H17 H 0.2613 0.0849 0.0329 0.025 Uiso 1 1 calc R U
H18 H 0.4360 0.0541 0.0614 0.025 Uiso 1 1 calc R U
Mo Mo 0.01555(2) 0.24920(2) 0.27873(2) 0.01272(7) Uani 1 1 d . .
O1 O -0.1213(2) 0.01928(18) 0.27254(9) 0.0265(4) Uani 1 1 d . .
O2 O -0.3254(2) 0.40922(17) 0.37767(8) 0.0220(4) Uani 1 1 d . .
O3 O 0.1701(2) 0.06847(17) 0.40379(9) 0.0252(4) Uani 1 1 d . .
O4 O -0.1881(2) 0.41868(18) 0.16314(9) 0.0294(4) Uani 1 1 d . .
O5 O 0.32388(19) 0.38078(16) 0.30870(8) 0.0174(3) Uani 1 1 d . .
O6 O 0.01812(19) 0.50534(16) 0.35953(8) 0.0182(4) Uani 1 1 d . .
O7 O 0.4382(2) 0.16544(16) 0.19768(8) 0.0189(4) Uani 1 1 d . .
O8 O 0.3255(2) -0.00750(15) 0.17855(8) 0.0167(3) Uani 1 1 d . .
O9 O 0.1421(2) 0.51458(16) 0.22916(8) 0.0197(4) Uani 1 1 d . .
O10 O 0.2355(2) 0.19697(15) 0.11188(8) 0.0192(4) Uani 1 1 d . .
P1 P 0.13070(7) 0.41618(6) 0.29360(3) 0.01437(13) Uani 1 1 d . .
P2 P 0.26040(7) 0.14929(6) 0.18920(3) 0.01511(13) Uani 1 1 d . .
S1 S 0.26557(8) 0.64277(6) 0.08131(3) 0.02121(14) Uani 1 1 d . .
S2 S 0.20866(8) 0.34480(6) -0.03461(3) 0.02557(15) Uani 1 1 d . .

loop_
_atom_site_aniso_label
_atom_site_aniso_U_11
_atom_site_aniso_U_22
_atom_site_aniso_U_33
_atom_site_aniso_U_23
_atom_site_aniso_U_13
_atom_site_aniso_U_12
C1 0.0175(12) 0.0221(14) 0.0150(11) 0.0006(10) -0.0024(9) -0.0070(11)
C2 0.0196(13) 0.0185(12) 0.0131(11) 0.0031(9) -0.0053(10) -0.0110(11)
C3 0.0186(12) 0.0177(13) 0.0197(12) -0.0036(11) -0.0015(10) -0.0097(10)
C4 0.0197(12) 0.0209(13) 0.0171(12) -0.0033(10) 0.0007(10) -0.0107(11)
C5 0.0150(11) 0.0251(14) 0.0200(12) 0.0051(10) -0.0055(9) -0.0128(10)
C6 0.0171(12) 0.0250(13) 0.0131(11) -0.0036(9) 0.0019(9) -0.0127(10)
C7 0.0155(12) 0.0294(14) 0.0186(12) 0.0051(10) -0.0041(9) -0.0155(11)
C8 0.0183(12) 0.0295(14) 0.0111(11) 0.0008(10) 0.0013(9) -0.0143(11)
C9 0.0250(13) 0.0403(17) 0.0225(13) 0.0097(11) -0.0082(11) -0.0219(12)
C10 0.0213(13) 0.0396(16) 0.0138(12) -0.0021(10) -0.0013(10) -0.0171(12)
C11 0.0295(15) 0.0399(17) 0.0367(16) 0.0213(13) -0.0179(12) -0.0217(13)
C12 0.0266(14) 0.0353(16) 0.0220(13) -0.0144(11) 0.0034(11) -0.0173(12)
C13 0.0224(14) 0.0238(15) 0.0560(19) 0.0129(13) -0.0160(13) -0.0124(11)
C14 0.0242(13) 0.0242(14) 0.0287(14) -0.0090(11) 0.0036(11) -0.0105(11)
C15 0.0187(13) 0.0240(14) 0.0366(15) 0.0010(11) -0.0068(11) -0.0109(11)
C16 0.0178(12) 0.0276(14) 0.0185(12) -0.0035(10) 0.0000(10) -0.0096(11)
C17 0.0145(11) 0.0218(13) 0.0167(11) -0.0020(9) -0.0020(9) -0.0062(10)
C18 0.0212(12) 0.0124(12) 0.0149(11) -0.0026(9) -0.0039(9) -0.0056(10)
C19 0.0190(12) 0.0186(12) 0.0131(11) -0.0006(9) -0.0042(9) -0.0082(10)
C20 0.0203(12) 0.0170(12) 0.0144(11) -0.0018(9) -0.0015(9) -0.0077(10)
C21 0.0187(12) 0.0187(13) 0.0188(12) -0.0010(10) -0.0033(10) -0.0033(10)
C22 0.0185(12) 0.0238(14) 0.0232(13) -0.0002(10) -0.0057(10) -0.0060(11)
C23 0.0178(12) 0.0270(14) 0.0201(13) -0.0019(10) 0.0013(10) -0.0068(11)
C24 0.0305(14) 0.0199(13) 0.0207(12) 0.0060(10) -0.0106(11) -0.0091(11)
C25 0.0219(13) 0.0252(14) 0.0232(13) 0.0024(10) 0.0000(10) -0.0122(11)
C26 0.0306(14) 0.0238(14) 0.0166(12) 0.0029(10) -0.0025(10) -0.0166(11)
C27 0.0208(12) 0.0164(12) 0.0245(13) 0.0012(10) -0.0047(10) -0.0074(10)
C28 0.0209(12) 0.0195(13) 0.0204(12) -0.0022(10) -0.0021(10) -0.0113(10)
C29 0.0251(13) 0.0206(13) 0.0203(12) 0.0004(10) -0.0032(10) -0.0141(11)
C30 0.0196(12) 0.0236(13) 0.0225(12) -0.0002(10) -0.0035(10) -0.0101(10)
C31 0.0243(13) 0.0182(13) 0.0195(12) 0.0025(10) -0.0037(10) -0.0085(10)
C32 0.0302(14) 0.0198(13) 0.0194(12) 0.0005(10) -0.0036(10) -0.0057(11)
C33 0.0242(13) 0.0196(13) 0.0177(12) -0.0014(10) 0.0002(10) -0.0044(11)
C34 0.0235(13) 0.0193(13) 0.0177(12) -0.0036(10) -0.0006(10) -0.0059(11)
Mo 0.01277(11) 0.01441(11) 0.01213(11) 0.00010(7) -0.00184(7) -0.00646(8)
O1 0.0294(10) 0.0241(10) 0.0329(10) -0.0004(8) -0.0085(8) -0.0160(8)
O2 0.0184(9) 0.0264(10) 0.0204(9) -0.0041(7) 0.0012(7) -0.0084(8)
O3 0.0296(10) 0.0250(10) 0.0218(9) 0.0054(8) -0.0089(8) -0.0100(8)
O4 0.0325(10) 0.0320(11) 0.0232(9) 0.0070(8) -0.0131(8) -0.0086(8)
O5 0.0150(8) 0.0219(9) 0.0161(8) -0.0003(7) -0.0023(6) -0.0078(7)
O6 0.0152(8) 0.0226(9) 0.0186(8) -0.0049(7) -0.0024(6) -0.0078(7)
O7 0.0160(8) 0.0171(9) 0.0229(8) -0.0051(7) 0.0018(7) -0.0067(7)
O8 0.0181(8) 0.0154(8) 0.0180(8) 0.0005(6) -0.0056(6) -0.0064(7)
O9 0.0245(9) 0.0224(9) 0.0175(8) 0.0031(7) -0.0053(7) -0.0147(7)
O10 0.0225(9) 0.0159(8) 0.0143(8) -0.0012(6) 0.0010(7) -0.0031(7)
P1 0.0144(3) 0.0165(3) 0.0138(3) -0.0004(2) -0.0024(2) -0.0074(2)
P2 0.0152(3) 0.0143(3) 0.0158(3) 0.0000(2) -0.0014(2) -0.0060(2)
S1 0.0265(3) 0.0177(3) 0.0184(3) 0.0018(2) -0.0017(2) -0.0084(3)
S2 0.0347(4) 0.0215(3) 0.0206(3) 0.0007(2) -0.0122(3) -0.0063(3)

loop_
_atom_type_symbol
_atom_type_description
_atom_type_scat_dispersion_real
_atom_type_scat_dispersion_imag
_atom_type_scat_source
C C 0.0181 0.0091 'International Tables Vol C Tables 4.2.6.8 and 6.1.1.4'
H H 0.0000 0.0000 'International Tables Vol C Tables 4.2.6.8 and 6.1.1.4'
O O 0.0492 0.0322 'International Tables Vol C Tables 4.2.6.8 and 6.1.1.4'
P P 0.2955 0.4335 'International Tables Vol C Tables 4.2.6.8 and 6.1.1.4'
S S 0.3331 0.5567 'International Tables Vol C Tables 4.2.6.8 and 6.1.1.4'
Mo Mo -0.0483 2.7339 'International Tables Vol C Tables 4.2.6.8 and 6.1.1.4'

loop_
_geom_angle_atom_site_label_1
_geom_angle_atom_site_label_2
_geom_angle_atom_site_label_3
_geom_angle
O1 C1 Mo 175.5(2)
O2 C2 Mo 174.66(19)
O3 C3 Mo 173.8(2)
O4 C4 Mo 176.3(2)
C15 C5 C7 123.0(2)
C15 C5 O5 117.6(2)
C7 C5 O5 119.2(2)
C16 C6 C8 122.0(2)
C16 C6 O6 117.2(2)
C8 C6 O6 120.6(2)
C5 C7 C9 116.5(2)
C5 C7 C8 122.1(2)
C9 C7 C8 121.2(2)
C6 C8 C10 116.4(2)
C6 C8 C7 123.6(2)
C10 C8 C7 120.1(2)
C11 C9 C7 121.6(3)
C11 C9 H1 119.2
C7 C9 H1 119.2
C12 C10 C8 122.1(2)
C12 C10 H8 118.9
C8 C10 H8 118.9
C13 C11 C9 120.0(2)
C13 C11 H2 120.0
C9 C11 H2 120.0
C10 C12 C14 120.1(2)
C10 C12 H7 120.0
C14 C12 H7 120.0
C11 C13 C15 120.4(3)
C11 C13 H3 119.8
C15 C13 H3 119.8
C16 C14 C12 119.3(2)
C16 C14 H6 120.3
C12 C14 H6 120.3
C5 C15 C13 118.6(3)
C5 C15 H4 120.7
C13 C15 H4 120.7
C14 C16 C6 120.0(2)
C14 C16 H5 120.0
C6 C16 H5 120.0
C27 C17 C19 122.0(2)
C27 C17 O7 116.9(2)
C19 C17 O7 120.8(2)
C28 C18 C20 122.0(2)
C28 C18 O8 118.8(2)
C20 C18 O8 119.1(2)
C17 C19 C21 117.2(2)
C17 C19 C20 121.6(2)
C21 C19 C20 120.9(2)
C22 C20 C18 117.3(2)
C22 C20 C19 120.3(2)
C18 C20 C19 122.4(2)
C23 C21 C19 121.4(2)
C23 C21 H9 119.3
C19 C21 H9 119.3
C24 C22 C20 121.4(2)
C24 C22 H13 119.3
C20 C22 H13 119.3
C21 C23 C25 120.1(2)
C21 C23 H10 119.9
C25 C23 H10 119.9
C26 C24 C22 119.7(2)
C26 C24 H14 120.2
C22 C24 H14 120.2
C27 C25 C23 119.7(2)
C27 C25 H11 120.1
C23 C25 H11 120.1
C24 C26 C28 120.2(2)
C24 C26 H15 119.9
C28 C26 H15 119.9
C25 C27 C17 119.4(2)
C25 C27 H12 120.3
C17 C27 H12 120.3
C18 C28 C26 119.3(2)
C18 C28 H16 120.4
C26 C28 H16 120.4
O9 C29 C30 110.18(19)
O9 C29 H28 109.6
C30 C29 H28 109.6
O9 C29 H27 109.6
C30 C29 H27 109.6
H28 C29 H27 108.1
C29 C30 S1 114.91(17)
C29 C30 H25 108.5
S1 C30 H25 108.5
C29 C30 H26 108.5
S1 C30 H26 108.5
H25 C30 H26 107.5
C32 C31 S1 107.58(17)
C32 C31 H24 110.2
S1 C31 H24 110.2
C32 C31 H23 110.2
S1 C31 H23 110.2
H24 C31 H23 108.5
C31 C32 S2 114.14(18)
C31 C32 H21 108.7
S2 C32 H21 108.7
C31 C32 H22 108.7
S2 C32 H22 108.7
H21 C32 H22 107.6
C34 C33 S2 113.99(17)
C34 C33 H19 108.8
S2 C33 H19 108.8
C34 C33 H20 108.8
S2 C33 H20 108.8
H19 C33 H20 107.6
O10 C34 C33 110.6(2)
O10 C34 H17 109.5
C33 C34 H17 109.5
O10 C34 H18 109.5
C33 C34 H18 109.5
H17 C34 H18 108.1
C2 Mo C1 91.55(9)
C2 Mo C4 84.80(9)
C1 Mo C4 91.70(9)
C2 Mo C3 91.89(9)
C1 Mo C3 84.47(9)
C4 Mo C3 174.88(9)
C2 Mo P2 173.32(6)
C1 Mo P2 89.70(7)
C4 Mo P2 88.61(6)
C3 Mo P2 94.76(6)
C2 Mo P1 87.95(7)
C1 Mo P1 176.12(6)
C4 Mo P1 92.09(7)
C3 Mo P1 91.70(7)
P2 Mo P1 91.24(2)
C5 O5 P1 120.11(14)
C6 O6 P1 126.24(14)
C17 O7 P2 125.13(15)
C18 O8 P2 119.52(14)
C29 O9 P1 123.41(14)
C34 O10 P2 125.36(14)
O9 P1 O6 106.27(9)
O9 P1 O5 97.98(9)
O6 P1 O5 100.60(8)
O9 P1 Mo 115.89(7)
O6 P1 Mo 111.48(6)
O5 P1 Mo 122.38(7)
O10 P2 O7 106.05(9)
O10 P2 O8 98.19(8)
O7 P2 O8 100.64(8)
O10 P2 Mo 115.30(6)
O7 P2 Mo 114.69(6)
O8 P2 Mo 119.59(6)
C30 S1 C31 102.54(11)
C32 S2 C33 100.69(12)

loop_
_geom_bond_atom_site_label_1
_geom_bond_atom_site_label_2
_geom_bond_distance
C1 O1 1.140(3)
C1 Mo 2.023(3)
C2 O2 1.140(3)
C2 Mo 2.022(2)
C3 O3 1.141(3)
C3 Mo 2.058(2)
C4 O4 1.133(3)
C4 Mo 2.046(2)
C5 C15 1.385(4)
C5 C7 1.392(4)
C5 O5 1.402(3)
C6 C16 1.386(4)
C6 C8 1.397(3)
C6 O6 1.401(3)
C7 C9 1.403(3)
C7 C8 1.475(4)
C8 C10 1.402(4)
C9 C11 1.383(4)
C9 H1 0.9500
C10 C12 1.379(4)
C10 H8 0.9500
C11 C13 1.381(4)
C11 H2 0.9500
C12 C14 1.386(4)
C12 H7 0.9500
C13 C15 1.389(4)
C13 H3 0.9500
C14 C16 1.384(4)
C14 H6 0.9500
C15 H4 0.9500
C16 H5 0.9500
C17 C27 1.387(3)
C17 C19 1.395(3)
C17 O7 1.401(3)
C18 C28 1.383(3)
C18 C20 1.393(3)
C18 O8 1.397(3)
C19 C21 1.395(3)
C19 C20 1.486(3)
C20 C22 1.393(3)
C21 C23 1.380(4)
C21 H9 0.9500
C22 C24 1.388(4)
C22 H13 0.9500
C23 C25 1.392(4)
C23 H10 0.9500
C24 C26 1.383(4)
C24 H14 0.9500
C25 C27 1.383(4)
C25 H11 0.9500
C26 C28 1.384(4)
C26 H15 0.9500
C27 H12 0.9500
C28 H16 0.9500
C29 O9 1.454(3)
C29 C30 1.510(3)
C29 H28 0.9900
C29 H27 0.9900
C30 S1 1.812(2)
C30 H25 0.9900
C30 H26 0.9900
C31 C32 1.516(3)
C31 S1 1.820(3)
C31 H24 0.9900
C31 H23 0.9900
C32 S2 1.813(3)
C32 H21 0.9900
C32 H22 0.9900
C33 C34 1.511(3)
C33 S2 1.815(2)
C33 H19 0.9900
C33 H20 0.9900
C34 O10 1.454(3)
C34 H17 0.9900
C34 H18 0.9900
Mo P2 2.4242(6)
Mo P1 2.4363(6)
O5 P1 1.6262(16)
O6 P1 1.6250(16)
O7 P2 1.6238(16)
O8 P2 1.6335(17)
O9 P1 1.5923(16)
O10 P2 1.5918(16)

loop_
_geom_torsion_atom_site_label_1
_geom_torsion_atom_site_label_2
_geom_torsion_atom_site_label_3
_geom_torsion_atom_site_label_4
_geom_torsion
C15 C5 C7 C9 -0.7(3)
O5 C5 C7 C9 -174.8(2)
C15 C5 C7 C8 173.7(2)
O5 C5 C7 C8 -0.4(3)
C16 C6 C8 C10 0.6(3)
O6 C6 C8 C10 -173.7(2)
C16 C6 C8 C7 -178.4(2)
O6 C6 C8 C7 7.3(3)
C5 C7 C8 C6 41.0(3)
C9 C7 C8 C6 -144.9(2)
C5 C7 C8 C10 -138.0(2)
C9 C7 C8 C10 36.1(3)
C5 C7 C9 C11 0.5(3)
C8 C7 C9 C11 -174.0(2)
C6 C8 C10 C12 0.3(3)
C7 C8 C10 C12 179.3(2)
C7 C9 C11 C13 0.5(4)
C8 C10 C12 C14 -0.9(4)
C9 C11 C13 C15 -1.2(4)
C10 C12 C14 C16 0.8(4)
C7 C5 C15 C13 0.1(4)
O5 C5 C15 C13 174.2(2)
C11 C13 C15 C5 0.9(4)
C12 C14 C16 C6 0.1(4)
C8 C6 C16 C14 -0.8(3)
O6 C6 C16 C14 173.7(2)
C27 C17 C19 C21 -1.5(3)
O7 C17 C19 C21 -175.3(2)
C27 C17 C19 C20 172.4(2)
O7 C17 C19 C20 -1.3(3)
C28 C18 C20 C22 3.5(4)
O8 C18 C20 C22 -171.8(2)
C28 C18 C20 C19 -175.0(2)
O8 C18 C20 C19 9.7(3)
C17 C19 C20 C22 -137.0(2)
C21 C19 C20 C22 36.8(3)
C17 C19 C20 C18 41.5(3)
C21 C19 C20 C18 -144.8(2)
C17 C19 C21 C23 2.0(3)
C20 C19 C21 C23 -172.0(2)
C18 C20 C22 C24 -1.4(4)
C19 C20 C22 C24 177.2(2)
C19 C21 C23 C25 -0.7(4)
C20 C22 C24 C26 -1.6(4)
C21 C23 C25 C27 -1.0(4)
C22 C24 C26 C28 2.5(4)
C23 C25 C27 C17 1.5(4)
C19 C17 C27 C25 -0.2(4)
O7 C17 C27 C25 173.8(2)
C20 C18 C28 C26 -2.7(4)
O8 C18 C28 C26 172.7(2)
C24 C26 C28 C18 -0.4(4)
O9 C29 C30 S1 67.2(2)
S1 C31 C32 S2 -179.85(13)
S2 C33 C34 O10 -61.6(2)
C15 C5 O5 P1 110.1(2)
C7 C5 O5 P1 -75.6(2)
C16 C6 O6 P1 119.5(2)
C8 C6 O6 P1 -66.0(3)
C27 C17 O7 P2 118.5(2)
C19 C17 O7 P2 -67.4(3)
C28 C18 O8 P2 105.0(2)
C20 C18 O8 P2 -79.6(2)
C30 C29 O9 P1 127.55(18)
C33 C34 O10 P2 -135.73(18)
C29 O9 P1 O6 61.70(19)
C29 O9 P1 O5 -41.87(19)
C29 O9 P1 Mo -173.86(15)
C6 O6 P1 O9 -72.28(19)
C6 O6 P1 O5 29.37(19)
C6 O6 P1 Mo 160.60(16)
C5 O5 P1 O9 166.30(17)
C5 O5 P1 O6 57.99(18)
C5 O5 P1 Mo -66.05(18)
C34 O10 P2 O7 74.0(2)
C34 O10 P2 O8 -29.6(2)
C34 O10 P2 Mo -157.89(16)
C17 O7 P2 O10 -60.56(19)
C17 O7 P2 O8 41.26(19)
C17 O7 P2 Mo 171.00(15)
C18 O8 P2 O10 156.34(16)
C18 O8 P2 O7 48.21(17)
C18 O8 P2 Mo -78.34(16)
C29 C30 S1 C31 -79.3(2)
C32 C31 S1 C30 -149.96(17)
C31 C32 S2 C33 -65.1(2)
C34 C33 S2 C32 117.34(19)
